data_2203941
loop_
_publ_author_name
'Hapipah, Ali'
'Khamis, Nur Ashikin'
'Basirun, W. Jefri.'
'Bohari, M.Yamin'

_publ_section_title
;
 [1-(5-Chloro-2-oxidophenyl)ethanone
 4-nitrobenzoylhydrazonato(2{-})]tris(pyridine)nickel(II) pyridine
 solvate
;
_journal_issue 7
_journal_name_full 'Acta Crystallographica Section E'
_journal_page_first m912
_journal_page_last m914
_journal_paper_doi 10.1107/S1600536804013030
_journal_volume 60
_journal_year 2004
_chemical_formula_iupac '[Ni (C15 H11 Cl N3 O3)2] , C5 H5 N'
_chemical_formula_moiety 'C30 H25 Cl N6 Ni O4 , C5 H5 N'
_chemical_formula_sum 'C35 H30 Cl N7 Ni O4'
_chemical_formula_weight 706.82
_chemical_name_systematic
;
[1-(5-Chloro-2-oxidophenyl)ethanone
4-nitrobenzoylhydrazonato(2-)]tripyridinenickel(II) pyridine solvate
;
_space_group_IT_number 14
_symmetry_cell_setting monoclinic
_symmetry_space_group_name_Hall '-P 2yn'
_symmetry_space_group_name_H-M 'P 1 21/n 1'
_atom_sites_solution_hydrogens geom
_atom_sites_solution_primary direct
_atom_sites_solution_secondary difmap
_audit_creation_method SHELXL97
_cell_angle_alpha 90.00
_cell_angle_beta 90.211(3)
_cell_angle_gamma 90.00
_cell_formula_units_Z 4
_cell_length_a 12.585(2)
_cell_length_b 21.175(3)
_cell_length_c 12.704(2)
_cell_measurement_reflns_used 4938
_cell_measurement_temperature 273(2)
_cell_measurement_theta_max 27.5
_cell_measurement_theta_min 1.8
_cell_volume 3385.4(9)
_computing_cell_refinement 'SAINT (Siemens, 1996)'
_computing_data_collection 'SMART (Siemens, 1996)'
_computing_data_reduction SAINT
_computing_molecular_graphics 'SHELXTL (Sheldrick, 1997b)'
_computing_publication_material 'SHELXTL, PARST (Nardelli, 1995) and PLATON (Spek, 2003)'
_computing_structure_refinement 'SHELXL97 (Sheldrick, 1997a)'
_computing_structure_solution 'SHELXS97 (Sheldrick, 1997a)'
_diffrn_ambient_temperature 293(2)
_diffrn_detector_area_resol_mean 83.66
_diffrn_measured_fraction_theta_full 0.99
_diffrn_measured_fraction_theta_max 0.99
_diffrn_measurement_device_type 'Bruker SMART APEX area-detector'
_diffrn_measurement_method \w
_diffrn_radiation_monochromator graphite
_diffrn_radiation_source 'fine-focus sealed tube'
_diffrn_radiation_type MoK\a
_diffrn_radiation_wavelength 0.71073
_diffrn_reflns_av_R_equivalents 0.036
_diffrn_reflns_av_sigmaI/netI 0.039
_diffrn_reflns_limit_h_max 13
_diffrn_reflns_limit_h_min -16
_diffrn_reflns_limit_k_max 27
_diffrn_reflns_limit_k_min -27
_diffrn_reflns_limit_l_max 16
_diffrn_reflns_limit_l_min -16
_diffrn_reflns_number 26253
_diffrn_reflns_theta_full 27.5
_diffrn_reflns_theta_max 27.5
_diffrn_reflns_theta_min 1.8
_diffrn_standards_decay_% 0
_diffrn_standards_number 0
_exptl_absorpt_coefficient_mu 0.701
_exptl_absorpt_correction_T_max 0.9082
_exptl_absorpt_correction_T_min 0.7572
_exptl_absorpt_correction_type multi-scan
_exptl_absorpt_process_details '(SADABS; Sheldrick, 1996)'
_exptl_crystal_colour 'dark orange'
_exptl_crystal_density_diffrn 1.387
_exptl_crystal_density_meas ?
_exptl_crystal_density_method .
_exptl_crystal_description block
_exptl_crystal_F_000 1464
_exptl_crystal_size_max 0.42
_exptl_crystal_size_mid 0.23
_exptl_crystal_size_min 0.14
_refine_diff_density_max 0.57
_refine_diff_density_min -0.18
_refine_ls_extinction_method none
_refine_ls_goodness_of_fit_ref 1.06
_refine_ls_hydrogen_treatment constr
_refine_ls_matrix_type full
_refine_ls_number_parameters 433
_refine_ls_number_reflns 7728
_refine_ls_number_restraints 0
_refine_ls_restrained_S_all 1.06
_refine_ls_R_factor_all 0.091
_refine_ls_R_factor_gt 0.057
_refine_ls_shift/su_max 0.000
_refine_ls_shift/su_mean 0.000
_refine_ls_structure_factor_coef Fsqd
_refine_ls_weighting_details 'calc w = 1/[\s^2^(Fo^2^)+(0.0629P)^2^+0.3467P] where P=(Fo^2^+2Fc^2^)/3'
_refine_ls_weighting_scheme calc
_refine_ls_wR_factor_gt 0.123
_refine_ls_wR_factor_ref 0.139
_reflns_number_gt 5161
_reflns_number_total 7728
_reflns_threshold_expression I>2\s(I)
_cod_data_source_file su6095.cif
_cod_data_source_block I
_cod_depositor_comments
;
The following automatic conversions were performed:
'_symmetry_cell_setting' value 'Monoclinic' changed to 'monoclinic'
according to '/home/saulius/struct/CIF-dictionaries/cif_core.dic'
dictionary named 'cif_core.dic' version 2.4.1 from 2010-06-29.

Automatic conversion script
Id: cif_fix_enum 1527 2010-12-29 10:47:43Z saulius 

The following automatic conversions were performed:

'_symmetry_cell_setting' value 'Monoclinic' changed to 'monoclinic'
according to /home/saulius/struct/CIF-dictionaries/cif_core.dic
dictionary named 'cif_core.dic' version 2.4.1 from 2010-06-29.

Automatic conversion script
Id: cif_fix_values 1715 2011-07-08 13:25:40Z adriana 
;
_cod_original_cell_volume 3385.7(9)
_cod_original_sg_symbol_H-M P21/n
_cod_database_code 2203941
_cod_database_fobs_code 2203941

loop_
_symmetry_equiv_pos_as_xyz
'x, y, z'
'-x+1/2, y+1/2, -z+1/2'
'-x, -y, -z'
'x-1/2, -y-1/2, z-1/2'

loop_
_atom_site_label
_atom_site_fract_x
_atom_site_fract_y
_atom_site_fract_z
_atom_site_U_iso_or_equiv
_atom_site_adp_type
_atom_site_calc_flag
_atom_site_refinement_flags
_atom_site_occupancy
_atom_site_type_symbol
Ni1 0.17899(3) 0.250461(14) 0.30205(2) 0.04754(12) Uani d . 1 Ni
O1 0.15109(15) 0.34085(8) 0.27369(14) 0.0565(5) Uani d . 1 O
O2 0.21929(14) 0.16262(8) 0.35365(13) 0.0510(4) Uani d . 1 O
O3 0.4132(2) -0.10769(12) 0.5795(2) 0.1140(10) Uani d . 1 O
O4 0.4154(3) -0.06359(13) 0.7287(2) 0.1410(13) Uani d . 1 O
N1 0.23282(16) 0.27196(10) 0.44701(16) 0.0457(5) Uani d . 1 N
N2 0.27185(17) 0.21956(10) 0.50180(17) 0.0480(5) Uani d . 1 N
N4 0.33748(19) 0.25760(10) 0.23517(18) 0.0544(6) Uani d . 1 N
N5 0.01678(18) 0.23477(11) 0.35474(18) 0.0557(6) Uani d . 1 N
N6 0.12419(17) 0.22084(11) 0.15410(17) 0.0537(6) Uani d . 1 N
N7 0.1001(4) 0.9853(2) 0.2618(8) 0.179(3) Uani d . 1 N
C1 0.1557(2) 0.38711(12) 0.3405(2) 0.0507(6) Uani d . 1 C
C2 0.1184(2) 0.44636(13) 0.3058(2) 0.0636(8) Uani d . 1 C
H2B 0.0935 0.4497 0.2370 0.076 Uiso calc R 1 H
C3 0.1167(3) 0.49945(13) 0.3677(3) 0.0690(8) Uani d . 1 C
H3A 0.0912 0.5376 0.3416 0.083 Uiso calc R 1 H
C4 0.1535(2) 0.49475(12) 0.4693(3) 0.0637(8) Uani d . 1 C
C5 0.1916(2) 0.43909(12) 0.5071(2) 0.0575(7) Uani d . 1 C
H5A 0.2165 0.4376 0.5761 0.069 Uiso calc R 1 H
C6 0.1950(2) 0.38340(11) 0.4460(2) 0.0480(6) Uani d . 1 C
C7 0.2380(2) 0.32591(12) 0.4959(2) 0.0488(6) Uani d . 1 C
C8 0.2880(2) 0.33065(13) 0.6035(2) 0.0655(8) Uani d . 1 C
H8A 0.3122 0.2897 0.6254 0.098 Uiso calc R 1 H
H8B 0.2365 0.3461 0.6528 0.098 Uiso calc R 1 H
H8C 0.3472 0.3592 0.6010 0.098 Uiso calc R 1 H
C9 0.26072(19) 0.16772(12) 0.4457(2) 0.0456(6) Uani d . 1 C
C10 0.30087(19) 0.10850(12) 0.4967(2) 0.0468(6) Uani d . 1 C
C11 0.3051(2) 0.05383(13) 0.4385(2) 0.0606(7) Uani d . 1 C
H11A 0.2845 0.0545 0.3681 0.073 Uiso calc R 1 H
C12 0.3396(2) -0.00236(13) 0.4832(2) 0.0648(8) Uani d . 1 C
H12A 0.3427 -0.0392 0.4436 0.078 Uiso calc R 1 H
C13 0.3688(2) -0.00225(13) 0.5863(2) 0.0579(7) Uani d . 1 C
C14 0.3664(3) 0.05127(14) 0.6462(2) 0.0708(9) Uani d . 1 C
H14A 0.3870 0.0501 0.7166 0.085 Uiso calc R 1 H
C15 0.3329(2) 0.10717(13) 0.6007(2) 0.0640(8) Uani d . 1 C
H15A 0.3319 0.1441 0.6404 0.077 Uiso calc R 1 H
N3 0.4020(2) -0.06191(12) 0.6351(3) 0.0755(8) Uani d . 1 N
C16 0.3779(3) 0.31204(15) 0.2068(3) 0.0742(9) Uani d . 1 C
H16A 0.3368 0.3480 0.2165 0.089 Uiso calc R 1 H
C17 0.4763(3) 0.31925(18) 0.1640(3) 0.0902(11) Uani d . 1 C
H17A 0.5010 0.3592 0.1460 0.108 Uiso calc R 1 H
C18 0.5376(3) 0.2678(2) 0.1480(3) 0.0877(11) Uani d . 1 C
H18A 0.6047 0.2714 0.1182 0.105 Uiso calc R 1 H
C19 0.4985(3) 0.2109(2) 0.1765(3) 0.1079(15) Uani d . 1 C
H19A 0.5386 0.1745 0.1667 0.129 Uiso calc R 1 H
C20 0.3996(3) 0.20749(16) 0.2200(3) 0.0895(12) Uani d . 1 C
H20A 0.3742 0.1681 0.2400 0.107 Uiso calc R 1 H
C21 -0.0210(3) 0.17734(16) 0.3653(3) 0.0800(10) Uani d . 1 C
H21A 0.0254 0.1436 0.3558 0.096 Uiso calc R 1 H
C22 -0.1253(3) 0.16412(18) 0.3896(3) 0.0986(13) Uani d . 1 C
H22A -0.1483 0.1225 0.3956 0.118 Uiso calc R 1 H
C23 -0.1935(3) 0.2122(2) 0.4045(3) 0.1008(13) Uani d . 1 C
H23A -0.2640 0.2048 0.4223 0.121 Uiso calc R 1 H
C24 -0.1566(3) 0.2709(2) 0.3927(5) 0.127(2) Uani d . 1 C
H24A -0.2022 0.3051 0.4011 0.153 Uiso calc R 1 H
C25 -0.0518(3) 0.28100(17) 0.3684(3) 0.0968(13) Uani d . 1 C
H25A -0.0282 0.3224 0.3612 0.116 Uiso calc R 1 H
C26 0.0747(2) 0.26021(14) 0.0891(2) 0.0616(8) Uani d . 1 C
H26A 0.0670 0.3021 0.1096 0.074 Uiso calc R 1 H
C27 0.0345(3) 0.24224(17) -0.0063(3) 0.0734(9) Uani d . 1 C
H27A 0.0010 0.2715 -0.0499 0.088 Uiso calc R 1 H
C28 0.0443(3) 0.1810(2) -0.0366(3) 0.0822(10) Uani d . 1 C
H28A 0.0166 0.1674 -0.1006 0.099 Uiso calc R 1 H
C29 0.0958(3) 0.13981(18) 0.0288(3) 0.0883(11) Uani d . 1 C
H29A 0.1048 0.0978 0.0095 0.106 Uiso calc R 1 H
C30 0.1336(3) 0.16143(15) 0.1231(2) 0.0745(9) Uani d . 1 C
H30A 0.1677 0.1330 0.1677 0.089 Uiso calc R 1 H
C31 0.0339(6) 0.9924(3) 0.3485(5) 0.137(2) Uani d . 1 C
H31A 0.0623 0.9937 0.4162 0.164 Uiso calc R 1 H
C32 -0.0655(5) 0.9972(2) 0.3340(5) 0.1157(16) Uani d . 1 C
H32A -0.1103 1.0011 0.3917 0.139 Uiso calc R 1 H
C33 -0.1059(4) 0.9968(3) 0.2391(6) 0.1307(19) Uani d . 1 C
H33A -0.1789 1.0018 0.2310 0.157 Uiso calc R 1 H
C34 -0.0483(6) 0.9896(3) 0.1562(5) 0.1275(18) Uani d . 1 C
H34A -0.0800 0.9889 0.0899 0.153 Uiso calc R 1 H
C35 0.0520(7) 0.9835(2) 0.1649(6) 0.135(2) Uani d . 1 C
H35A 0.0930 0.9777 0.1050 0.161 Uiso calc R 1 H
Cl1 0.15041(8) 0.56194(4) 0.54950(8) 0.0922(3) Uani d . 1 Cl

loop_
_atom_site_aniso_label
_atom_site_aniso_U_11
_atom_site_aniso_U_22
_atom_site_aniso_U_33
_atom_site_aniso_U_12
_atom_site_aniso_U_13
_atom_site_aniso_U_23
Ni1 0.0530(2) 0.0468(2) 0.0429(2) 0.00384(14) 0.00186(15) -0.00260(14)
O1 0.0689(13) 0.0498(10) 0.0508(11) 0.0069(9) 0.0006(9) -0.0003(9)
O2 0.0604(12) 0.0488(10) 0.0438(10) 0.0018(8) -0.0028(9) -0.0021(8)
O3 0.163(3) 0.0594(15) 0.119(2) 0.0278(16) -0.0157(19) 0.0048(15)
O4 0.245(4) 0.0817(19) 0.096(2) 0.024(2) -0.059(2) 0.0179(16)
N1 0.0459(13) 0.0461(11) 0.0452(12) 0.0002(9) 0.0062(10) -0.0006(10)
N2 0.0522(13) 0.0458(12) 0.0461(12) 0.0015(10) 0.0028(10) -0.0013(10)
N4 0.0569(15) 0.0597(15) 0.0466(12) 0.0030(11) 0.0045(10) 0.0001(11)
N5 0.0532(14) 0.0596(14) 0.0544(14) 0.0002(11) 0.0049(11) -0.0094(11)
N6 0.0573(15) 0.0600(14) 0.0438(12) 0.0055(11) 0.0002(11) -0.0057(11)
N7 0.110(4) 0.116(4) 0.312(9) -0.011(3) -0.014(5) -0.042(5)
C1 0.0484(16) 0.0462(14) 0.0576(16) -0.0010(11) 0.0131(13) 0.0015(13)
C2 0.069(2) 0.0569(17) 0.0655(19) 0.0052(14) 0.0090(15) 0.0069(15)
C3 0.076(2) 0.0473(16) 0.084(2) 0.0057(14) 0.0127(18) 0.0056(16)
C4 0.068(2) 0.0441(15) 0.079(2) -0.0016(13) 0.0179(17) -0.0103(14)
C5 0.0602(18) 0.0500(15) 0.0623(18) -0.0047(13) 0.0089(14) -0.0071(13)
C6 0.0449(15) 0.0466(14) 0.0527(16) -0.0012(11) 0.0105(12) -0.0028(12)
C7 0.0456(15) 0.0520(15) 0.0490(15) -0.0040(11) 0.0068(12) -0.0057(12)
C8 0.074(2) 0.0595(17) 0.0632(19) 0.0016(14) -0.0089(15) -0.0117(14)
C9 0.0427(15) 0.0500(14) 0.0440(14) -0.0003(11) 0.0059(11) 0.0011(12)
C10 0.0428(15) 0.0503(14) 0.0474(15) 0.0009(11) 0.0007(11) -0.0001(12)
C11 0.077(2) 0.0557(16) 0.0488(16) 0.0053(14) -0.0047(14) -0.0048(13)
C12 0.084(2) 0.0482(16) 0.0624(19) 0.0069(14) -0.0016(16) -0.0054(13)
C13 0.0566(18) 0.0518(16) 0.0653(19) 0.0009(12) -0.0048(14) 0.0080(14)
C14 0.091(2) 0.0646(19) 0.0566(18) 0.0049(16) -0.0186(16) 0.0026(15)
C15 0.084(2) 0.0524(16) 0.0558(17) 0.0051(15) -0.0105(15) -0.0057(13)
N3 0.085(2) 0.0551(16) 0.086(2) 0.0055(14) -0.0155(16) 0.0097(15)
C16 0.076(2) 0.063(2) 0.084(2) 0.0037(16) 0.0246(18) -0.0033(17)
C17 0.085(3) 0.082(2) 0.103(3) -0.013(2) 0.030(2) -0.001(2)
C18 0.074(2) 0.109(3) 0.079(2) 0.008(2) 0.032(2) 0.010(2)
C19 0.091(3) 0.098(3) 0.135(4) 0.034(2) 0.060(3) 0.025(3)
C20 0.088(3) 0.072(2) 0.108(3) 0.0148(19) 0.041(2) 0.018(2)
C21 0.067(2) 0.069(2) 0.103(3) 0.0009(17) 0.0105(19) 0.0002(19)
C22 0.073(3) 0.082(3) 0.141(4) -0.018(2) 0.022(2) -0.012(2)
C23 0.063(2) 0.103(3) 0.137(4) -0.014(2) 0.033(2) -0.038(3)
C24 0.069(3) 0.084(3) 0.229(6) 0.001(2) 0.049(3) -0.047(3)
C25 0.070(2) 0.068(2) 0.153(4) -0.0036(18) 0.032(2) -0.029(2)
C26 0.0594(19) 0.0655(19) 0.0600(18) 0.0056(14) -0.0008(15) 0.0026(14)
C27 0.062(2) 0.097(3) 0.0607(19) -0.0056(17) -0.0132(16) 0.0111(18)
C28 0.084(3) 0.109(3) 0.0532(19) -0.018(2) -0.0094(17) -0.014(2)
C29 0.114(3) 0.080(2) 0.071(2) 0.001(2) -0.011(2) -0.0242(19)
C30 0.098(3) 0.067(2) 0.0580(19) 0.0113(17) -0.0133(17) -0.0064(15)
C31 0.134(5) 0.151(5) 0.125(5) 0.022(4) -0.042(4) -0.045(4)
C32 0.115(4) 0.116(4) 0.116(4) 0.033(3) 0.035(3) 0.003(3)
C33 0.073(3) 0.145(5) 0.174(6) 0.006(3) -0.010(4) 0.021(4)
C34 0.132(5) 0.151(5) 0.099(4) -0.005(4) -0.009(4) -0.015(3)
C35 0.142(6) 0.099(3) 0.163(6) -0.014(4) 0.079(5) -0.026(4)
Cl1 0.1156(8) 0.0507(4) 0.1103(7) 0.0009(4) 0.0134(6) -0.0229(4)

loop_
_atom_type_symbol
_atom_type_description
_atom_type_scat_dispersion_real
_atom_type_scat_dispersion_imag
_atom_type_scat_source
C C 0.0033 0.0016 'International Tables Vol C Tables 4.2.6.8 and 6.1.1.4'
H H 0.0000 0.0000 'International Tables Vol C Tables 4.2.6.8 and 6.1.1.4'
N N 0.0061 0.0033 'International Tables Vol C Tables 4.2.6.8 and 6.1.1.4'
O O 0.0106 0.0060 'International Tables Vol C Tables 4.2.6.8 and 6.1.1.4'
Cl Cl 0.1484 0.1585 'International Tables Vol C Tables 4.2.6.8 and 6.1.1.4'
Ni Ni 0.3393 1.1124 'International Tables Vol C Tables 4.2.6.8 and 6.1.1.4'

loop_
_geom_angle_atom_site_label_1
_geom_angle_atom_site_label_2
_geom_angle_atom_site_label_3
_geom_angle
_geom_angle_publ_flag
O1 Ni1 N1 90.39(8) yes
O1 Ni1 O2 170.49(7) yes
N1 Ni1 O2 80.17(8) yes
O1 Ni1 N6 93.93(8) yes
N1 Ni1 N6 175.66(8) yes
O2 Ni1 N6 95.52(8) yes
O1 Ni1 N4 91.37(8) yes
N1 Ni1 N4 92.04(9) yes
O2 Ni1 N4 87.80(8) yes
N6 Ni1 N4 88.26(9) yes
O1 Ni1 N5 92.16(8) yes
N1 Ni1 N5 93.79(8) yes
O2 Ni1 N5 89.68(8) yes
N6 Ni1 N5 85.65(9) yes
N4 Ni1 N5 173.16(8) yes
C1 O1 Ni1 127.13(17) ?
C9 O2 Ni1 108.45(15) ?
C7 N1 N2 116.2(2) ?
C7 N1 Ni1 130.63(19) ?
N2 N1 Ni1 113.13(15) ?
C9 N2 N1 110.8(2) ?
C16 N4 C20 115.6(3) ?
C16 N4 Ni1 121.7(2) ?
C20 N4 Ni1 122.7(2) ?
C21 N5 C25 115.9(3) ?
C21 N5 Ni1 120.9(2) ?
C25 N5 Ni1 122.9(2) ?
C30 N6 C26 117.0(3) ?
C30 N6 Ni1 121.4(2) ?
C26 N6 Ni1 121.5(2) ?
C35 N7 C31 116.8(6) ?
O1 C1 C2 117.0(3) ?
O1 C1 C6 125.9(2) ?
C2 C1 C6 117.1(2) ?
C3 C2 C1 123.8(3) ?
C3 C2 H2B 118.1 ?
C1 C2 H2B 118.1 ?
C2 C3 C4 118.2(3) ?
C2 C3 H3A 120.9 ?
C4 C3 H3A 120.9 ?
C5 C4 C3 120.8(3) ?
C5 C4 Cl1 120.5(3) ?
C3 C4 Cl1 118.7(2) ?
C4 C5 C6 122.8(3) ?
C4 C5 H5A 118.6 ?
C6 C5 H5A 118.6 ?
C5 C6 C1 117.3(2) ?
C5 C6 C7 117.7(2) ?
C1 C6 C7 125.0(2) ?
N1 C7 C6 120.1(2) ?
N1 C7 C8 120.8(2) ?
C6 C7 C8 119.1(2) ?
C7 C8 H8A 109.5 ?
C7 C8 H8B 109.5 ?
H8A C8 H8B 109.5 ?
C7 C8 H8C 109.5 ?
H8A C8 H8C 109.5 ?
H8B C8 H8C 109.5 ?
O2 C9 N2 127.3(2) ?
O2 C9 C10 117.3(2) ?
N2 C9 C10 115.4(2) ?
C11 C10 C15 119.1(2) ?
C11 C10 C9 119.1(2) ?
C15 C10 C9 121.8(2) ?
C10 C11 C12 120.9(3) ?
C10 C11 H11A 119.5 ?
C12 C11 H11A 119.5 ?
C13 C12 C11 118.5(3) ?
C13 C12 H12A 120.8 ?
C11 C12 H12A 120.8 ?
C12 C13 C14 122.2(3) ?
C12 C13 N3 118.8(3) ?
C14 C13 N3 119.0(3) ?
C13 C14 C15 119.0(3) ?
C13 C14 H14A 120.5 ?
C15 C14 H14A 120.5 ?
C10 C15 C14 120.4(3) ?
C10 C15 H15A 119.8 ?
C14 C15 H15A 119.8 ?
O4 N3 O3 122.7(3) ?
O4 N3 C13 118.9(3) ?
O3 N3 C13 118.4(3) ?
N4 C16 C17 124.2(3) ?
N4 C16 H16A 117.9 ?
C17 C16 H16A 117.9 ?
C18 C17 C16 119.4(3) ?
C18 C17 H17A 120.3 ?
C16 C17 H17A 120.3 ?
C17 C18 C19 118.0(3) ?
C17 C18 H18A 121.0 ?
C19 C18 H18A 121.0 ?
C18 C19 C20 119.3(3) ?
C18 C19 H19A 120.4 ?
C20 C19 H19A 120.4 ?
N4 C20 C19 123.6(3) ?
N4 C20 H20A 118.2 ?
C19 C20 H20A 118.2 ?
N5 C21 C22 123.8(3) ?
N5 C21 H21A 118.1 ?
C22 C21 H21A 118.1 ?
C23 C22 C21 119.1(4) ?
C23 C22 H22A 120.4 ?
C21 C22 H22A 120.4 ?
C24 C23 C22 117.8(4) ?
C24 C23 H23A 121.1 ?
C22 C23 H23A 121.1 ?
C23 C24 C25 120.3(4) ?
C23 C24 H24A 119.9 ?
C25 C24 H24A 119.9 ?
N5 C25 C24 123.0(4) ?
N5 C25 H25A 118.5 ?
C24 C25 H25A 118.5 ?
N6 C26 C27 123.3(3) ?
N6 C26 H26A 118.4 ?
C27 C26 H26A 118.4 ?
C28 C27 C26 118.9(3) ?
C28 C27 H27A 120.6 ?
C26 C27 H27A 120.6 ?
C27 C28 C29 118.8(3) ?
C27 C28 H28A 120.6 ?
C29 C28 H28A 120.6 ?
C28 C29 C30 118.8(3) ?
C28 C29 H29A 120.6 ?
C30 C29 H29A 120.6 ?
N6 C30 C29 123.2(3) ?
N6 C30 H30A 118.4 ?
C29 C30 H30A 118.4 ?
C32 C31 N7 119.1(6) ?
C32 C31 H31A 120.4 ?
N7 C31 H31A 120.4 ?
C31 C32 C33 120.9(5) ?
C31 C32 H32A 119.6 ?
C33 C32 H32A 119.6 ?
C34 C33 C32 122.5(5) ?
C34 C33 H33A 118.8 ?
C32 C33 H33A 118.8 ?
C35 C34 C33 120.0(6) ?
C35 C34 H34A 120.0 ?
C33 C34 H34A 120.0 ?
C34 C35 N7 120.7(6) ?
C34 C35 H35A 119.7 ?
N7 C35 H35A 119.7 ?

loop_
_geom_bond_atom_site_label_1
_geom_bond_atom_site_label_2
_geom_bond_distance
_geom_bond_publ_flag
Ni1 O1 1.9787(18) yes
Ni1 N1 2.012(2) yes
Ni1 O2 2.0357(17) yes
Ni1 N6 2.096(2) yes
Ni1 N4 2.176(2) yes
Ni1 N5 2.176(2) yes
O1 C1 1.297(3) yes
O2 C9 1.283(3) yes
O3 N3 1.208(3) yes
O4 N3 1.200(4) yes
N1 C7 1.302(3) yes
N1 N2 1.398(3) yes
N2 C9 1.316(3) yes
N4 C16 1.311(4) ?
N4 C20 1.333(4) ?
N5 C21 1.313(4) ?
N5 C25 1.317(4) ?
N6 C30 1.323(4) ?
N6 C26 1.327(4) ?
N7 C35 1.370(8) ?
N7 C31 1.391(8) ?
C1 C2 1.410(4) ?
C1 C6 1.429(4) ?
C2 C3 1.372(4) ?
C2 H2B 0.9300 ?
C3 C4 1.374(4) ?
C3 H3A 0.9300 ?
C4 C5 1.359(4) ?
C4 Cl1 1.751(3) ?
C5 C6 1.412(3) ?
C5 H5A 0.9300 ?
C6 C7 1.474(4) ?
C7 C8 1.507(4) ?
C8 H8A 0.9600 ?
C8 H8B 0.9600 ?
C8 H8C 0.9600 ?
C9 C10 1.498(3) ?
C10 C11 1.375(3) ?
C10 C15 1.380(4) ?
C11 C12 1.388(4) ?
C11 H11A 0.9300 ?
C12 C13 1.358(4) ?
C12 H12A 0.9300 ?
C13 C14 1.366(4) ?
C13 N3 1.468(4) ?
C14 C15 1.383(4) ?
C14 H14A 0.9300 ?
C15 H15A 0.9300 ?
C16 C17 1.363(4) ?
C16 H16A 0.9300 ?
C17 C18 1.351(5) ?
C17 H17A 0.9300 ?
C18 C19 1.351(5) ?
C18 H18A 0.9300 ?
C19 C20 1.366(5) ?
C19 H19A 0.9300 ?
C20 H20A 0.9300 ?
C21 C22 1.379(4) ?
C21 H21A 0.9300 ?
C22 C23 1.345(5) ?
C22 H22A 0.9300 ?
C23 C24 1.336(6) ?
C23 H23A 0.9300 ?
C24 C25 1.372(5) ?
C24 H24A 0.9300 ?
C25 H25A 0.9300 ?
C26 C27 1.366(4) ?
C26 H26A 0.9300 ?
C27 C28 1.358(5) ?
C27 H27A 0.9300 ?
C28 C29 1.366(5) ?
C28 H28A 0.9300 ?
C29 C30 1.367(4) ?
C29 H29A 0.9300 ?
C30 H30A 0.9300 ?
C31 C32 1.268(7) ?
C31 H31A 0.9300 ?
C32 C33 1.307(7) ?
C32 H32A 0.9300 ?
C33 C34 1.290(7) ?
C33 H33A 0.9300 ?
C34 C35 1.273(7) ?
C34 H34A 0.9300 ?
C35 H35A 0.9300 ?

loop_
_geom_hbond_atom_site_label_D
_geom_hbond_atom_site_label_H
_geom_hbond_atom_site_label_A
_geom_hbond_site_symmetry_A
_geom_hbond_distance_DH
_geom_hbond_distance_HA
_geom_hbond_distance_DA
_geom_hbond_angle_DHA
_geom_hbond_publ_flag
C8 H8A N2 1_555 0.96 2.22 2.691(3) 109 no
C11 H11A O2 1_555 0.93 2.44 2.762(3) 100 no
C16 H16A O1 1_555 0.93 2.45 3.043(4) 121 no
C18 H18A N2 4_665 0.93 2.58 3.500(4) 169 yes
C20 H20A O2 1_555 0.93 2.43 2.994(4) 119 no
C21 H21A O2 1_555 0.93 2.47 3.044(4) 120 no
C25 H25A O1 1_555 0.93 2.55 3.098(4) 118 no
C26 H26A O1 1_555 0.93 2.47 3.053(3) 121 no
C30 H30A O2 1_555 0.93 2.53 3.118(3) 122 no

loop_
_geom_torsion_atom_site_label_1
_geom_torsion_atom_site_label_2
_geom_torsion_atom_site_label_3
_geom_torsion_atom_site_label_4
_geom_torsion
N1 Ni1 O1 C1 -8.7(2)
O2 Ni1 O1 C1 -15.9(6)
N6 Ni1 O1 C1 170.8(2)
N4 Ni1 O1 C1 -100.8(2)
N5 Ni1 O1 C1 85.1(2)
O1 Ni1 O2 C9 4.4(5)
N1 Ni1 O2 C9 -2.93(16)
N6 Ni1 O2 C9 177.57(16)
N4 Ni1 O2 C9 89.53(17)
N5 Ni1 O2 C9 -96.83(16)
O1 Ni1 N1 C7 3.0(2)
O2 Ni1 N1 C7 -178.2(2)
N6 Ni1 N1 C7 -171.7(10)
N4 Ni1 N1 C7 94.3(2)
N5 Ni1 N1 C7 -89.2(2)
O1 Ni1 N1 N2 -176.06(15)
O2 Ni1 N1 N2 2.73(14)
N6 Ni1 N1 N2 9.3(12)
N4 Ni1 N1 N2 -84.68(16)
N5 Ni1 N1 N2 91.75(16)
C7 N1 N2 C9 178.8(2)
Ni1 N1 N2 C9 -2.0(2)
O1 Ni1 N4 C16 6.9(3)
N1 Ni1 N4 C16 -83.5(3)
O2 Ni1 N4 C16 -163.6(3)
N6 Ni1 N4 C16 100.8(3)
N5 Ni1 N4 C16 128.0(7)
O1 Ni1 N4 C20 -172.9(3)
N1 Ni1 N4 C20 96.7(3)
O2 Ni1 N4 C20 16.6(3)
N6 Ni1 N4 C20 -79.0(3)
N5 Ni1 N4 C20 -51.8(8)
O1 Ni1 N5 C21 165.8(2)
N1 Ni1 N5 C21 -103.7(3)
O2 Ni1 N5 C21 -23.6(3)
N6 Ni1 N5 C21 72.0(3)
N4 Ni1 N5 C21 44.7(8)
O1 Ni1 N5 C25 -7.8(3)
N1 Ni1 N5 C25 82.8(3)
O2 Ni1 N5 C25 162.9(3)
N6 Ni1 N5 C25 -101.6(3)
N4 Ni1 N5 C25 -128.8(7)
O1 Ni1 N6 C30 173.3(2)
N1 Ni1 N6 C30 -12.1(12)
O2 Ni1 N6 C30 -5.5(2)
N4 Ni1 N6 C30 82.1(2)
N5 Ni1 N6 C30 -94.8(2)
O1 Ni1 N6 C26 -9.4(2)
N1 Ni1 N6 C26 165.2(10)
O2 Ni1 N6 C26 171.7(2)
N4 Ni1 N6 C26 -100.7(2)
N5 Ni1 N6 C26 82.5(2)
Ni1 O1 C1 C2 -171.49(18)
Ni1 O1 C1 C6 8.3(4)
O1 C1 C2 C3 179.0(3)
C6 C1 C2 C3 -0.9(4)
C1 C2 C3 C4 0.1(5)
C2 C3 C4 C5 0.6(5)
C2 C3 C4 Cl1 -179.3(2)
C3 C4 C5 C6 -0.5(4)
Cl1 C4 C5 C6 179.4(2)
C4 C5 C6 C1 -0.2(4)
C4 C5 C6 C7 -180.0(3)
O1 C1 C6 C5 -178.9(2)
C2 C1 C6 C5 0.9(3)
O1 C1 C6 C7 0.8(4)
C2 C1 C6 C7 -179.4(2)
N2 N1 C7 C6 -177.6(2)
Ni1 N1 C7 C6 3.4(4)
N2 N1 C7 C8 2.5(3)
Ni1 N1 C7 C8 -176.48(19)
C5 C6 C7 N1 172.9(2)
C1 C6 C7 N1 -6.8(4)
C5 C6 C7 C8 -7.2(4)
C1 C6 C7 C8 173.1(2)
Ni1 O2 C9 N2 3.1(3)
Ni1 O2 C9 C10 -177.29(17)
N1 N2 C9 O2 -0.8(3)
N1 N2 C9 C10 179.53(19)
O2 C9 C10 C11 8.8(4)
N2 C9 C10 C11 -171.6(2)
O2 C9 C10 C15 -170.7(2)
N2 C9 C10 C15 9.0(4)
C15 C10 C11 C12 0.9(4)
C9 C10 C11 C12 -178.6(3)
C10 C11 C12 C13 0.3(5)
C11 C12 C13 C14 -0.8(5)
C11 C12 C13 N3 178.0(3)
C12 C13 C14 C15 0.2(5)
N3 C13 C14 C15 -178.6(3)
C11 C10 C15 C14 -1.5(4)
C9 C10 C15 C14 178.0(3)
C13 C14 C15 C10 1.0(5)
C12 C13 N3 O4 -171.1(3)
C14 C13 N3 O4 7.7(5)
C12 C13 N3 O3 7.8(5)
C14 C13 N3 O3 -173.4(3)
C20 N4 C16 C17 0.2(5)
Ni1 N4 C16 C17 -179.6(3)
N4 C16 C17 C18 0.6(6)
C16 C17 C18 C19 -0.7(6)
C17 C18 C19 C20 0.0(7)
C16 N4 C20 C19 -0.9(6)
Ni1 N4 C20 C19 178.9(3)
C18 C19 C20 N4 0.8(7)
C25 N5 C21 C22 -0.3(5)
Ni1 N5 C21 C22 -174.3(3)
N5 C21 C22 C23 -0.5(6)
C21 C22 C23 C24 1.3(7)
C22 C23 C24 C25 -1.3(8)
C21 N5 C25 C24 0.3(6)
Ni1 N5 C25 C24 174.2(4)
C23 C24 C25 N5 0.5(8)
C30 N6 C26 C27 -0.2(5)
Ni1 N6 C26 C27 -177.6(2)
N6 C26 C27 C28 0.6(5)
C26 C27 C28 C29 -1.1(5)
C27 C28 C29 C30 1.2(6)
C26 N6 C30 C29 0.4(5)
Ni1 N6 C30 C29 177.7(3)
C28 C29 C30 N6 -0.9(6)
C35 N7 C31 C32 -0.5(9)
N7 C31 C32 C33 -1.4(9)
C31 C32 C33 C34 2.2(9)
C32 C33 C34 C35 -1.0(10)
C33 C34 C35 N7 -1.0(9)
C31 N7 C35 C34 1.7(9)
